data_4105051
loop_
_publ_author_name
'Charles L. Perrin'
'Jonathan S. Lau'
'Yeong-Joon Kim'
'Phaneendrasai Karri'
'Curtis Moore'
'Arnold L. Rheingold'

_publ_section_title
;
 Asymmetry of the "Strongest" OHO Hydrogen Bond, in the Monoanion of
 (\+-)-\a,\a'-Di-tert-butylsuccinate
;
_journal_name_full 'Journal of the American Chemical Society'
_journal_page_first 13548
_journal_page_last 13554
_journal_paper_doi 10.1021/ja905806h
_journal_volume 131
_journal_year 2009
_chemical_formula_sum 'C24 H54 Ca O14'
_chemical_formula_weight 606.75
_chemical_name_systematic
; 
 ? 
;
_space_group_IT_number 14
_symmetry_cell_setting monoclinic
_symmetry_space_group_name_Hall '-P 2yn'
_symmetry_space_group_name_H-M 'P 1 21/n 1'
_atom_sites_solution_hydrogens geom
_atom_sites_solution_primary direct
_atom_sites_solution_secondary difmap
_audit_creation_method SHELXL-97
_cell_angle_alpha 90.00
_cell_angle_beta 92.390(2)
_cell_angle_gamma 90.00
_cell_formula_units_Z 2
_cell_length_a 6.4772(6)
_cell_length_b 14.4843(13)
_cell_length_c 17.5838(15)
_cell_measurement_reflns_used 9947
_cell_measurement_temperature 150(2)
_cell_measurement_theta_max 25.37
_cell_measurement_theta_min 2.71
_cell_volume 1648.2(3)
_computing_cell_refinement 'Bruker SAINT'
_computing_data_collection 'Bruker APEX2'
_computing_data_reduction 'Bruker SAINT'
_computing_molecular_graphics 'Bruker SHELXTL'
_computing_publication_material 'Bruker SHELXTL'
_computing_structure_refinement 'SHELXL-97 (Sheldrick, 2008)'
_computing_structure_solution 'SHELXS-97 (Sheldrick, 2008)'
_diffrn_ambient_temperature 150(2)
_diffrn_measured_fraction_theta_full 1.000
_diffrn_measured_fraction_theta_max 0.999
_diffrn_measurement_device_type 'Bruker APEX CCD'
_diffrn_measurement_method '\f and \w scans'
_diffrn_radiation_monochromator graphite
_diffrn_radiation_source 'fine-focus sealed tube'
_diffrn_radiation_type MoK\a
_diffrn_radiation_wavelength 0.71073
_diffrn_reflns_av_R_equivalents 0.0271
_diffrn_reflns_av_sigmaI/netI 0.0255
_diffrn_reflns_limit_h_max 7
_diffrn_reflns_limit_h_min -7
_diffrn_reflns_limit_k_max 17
_diffrn_reflns_limit_k_min -17
_diffrn_reflns_limit_l_max 21
_diffrn_reflns_limit_l_min -20
_diffrn_reflns_number 13255
_diffrn_reflns_theta_full 25.00
_diffrn_reflns_theta_max 25.38
_diffrn_reflns_theta_min 1.82
_exptl_absorpt_coefficient_mu 0.249
_exptl_absorpt_correction_T_max 0.9755
_exptl_absorpt_correction_T_min 0.9403
_exptl_absorpt_correction_type multi-scan
_exptl_absorpt_process_details SADABS
_exptl_crystal_colour colourless
_exptl_crystal_density_diffrn 1.223
_exptl_crystal_description Block
_exptl_crystal_F_000 660
_exptl_crystal_size_max 0.25
_exptl_crystal_size_mid 0.15
_exptl_crystal_size_min 0.10
_refine_diff_density_max 0.248
_refine_diff_density_min -0.204
_refine_diff_density_rms 0.045
_refine_ls_extinction_coef 0.0016(6)
_refine_ls_extinction_expression Fc^*^=kFc[1+0.001xFc^2^\l^3^/sin(2\q)]^-1/4^
_refine_ls_extinction_method SHELXL
_refine_ls_goodness_of_fit_ref 1.038
_refine_ls_hydrogen_treatment mixed
_refine_ls_matrix_type full
_refine_ls_number_parameters 213
_refine_ls_number_reflns 3021
_refine_ls_number_restraints 0
_refine_ls_restrained_S_all 1.038
_refine_ls_R_factor_all 0.0496
_refine_ls_R_factor_gt 0.0429
_refine_ls_shift/su_max 0.000
_refine_ls_shift/su_mean 0.000
_refine_ls_structure_factor_coef Fsqd
_refine_ls_weighting_details 'calc w=1/[\s^2^(Fo^2^)+(0.0221P)^2^+2.6120P] where P=(Fo^2^+2Fc^2^)/3'
_refine_ls_weighting_scheme calc
_refine_ls_wR_factor_gt 0.0949
_refine_ls_wR_factor_ref 0.0979
_reflns_number_gt 2716
_reflns_number_total 3021
_reflns_threshold_expression >2sigma(I)
_cod_data_source_file ja905806h_si_002_5.cif
_cod_data_source_block "'Calcium_a,a'-di-tert-butylsuccinate'"
_cod_database_code 4105051

loop_
_symmetry_equiv_pos_as_xyz
'x, y, z'
'-x+1/2, y+1/2, -z+1/2'
'-x, -y, -z'
'x-1/2, -y-1/2, z-1/2'

loop_
_atom_site_label
_atom_site_type_symbol
_atom_site_fract_x
_atom_site_fract_y
_atom_site_fract_z
_atom_site_U_iso_or_equiv
_atom_site_adp_type
_atom_site_occupancy
_atom_site_symmetry_multiplicity
_atom_site_calc_flag
_atom_site_refinement_flags
C1 C 0.7560(3) 0.32776(16) 0.60364(12) 0.0223(5) Uani 1 1 d .
C2 C 0.8959(3) 0.25125(15) 0.63560(12) 0.0206(5) Uani 1 1 d .
H2 H 1.0384 0.2775 0.6337 0.025 Uiso 1 1 calc R
C3 C 0.8718(3) 0.22757(15) 0.72120(12) 0.0207(5) Uani 1 1 d .
H3 H 0.9851 0.1824 0.7335 0.025 Uiso 1 1 calc R
C4 C 0.6748(3) 0.17639(15) 0.73921(12) 0.0209(5) Uani 1 1 d .
C5 C 0.8979(3) 0.16538(16) 0.58013(13) 0.0240(5) Uani 1 1 d .
C6 C 1.0501(4) 0.09292(17) 0.61251(15) 0.0321(6) Uani 1 1 d .
H6A H 1.0717 0.0453 0.5740 0.048 Uiso 1 1 calc R
H6B H 0.9936 0.0645 0.6577 0.048 Uiso 1 1 calc R
H6C H 1.1822 0.1227 0.6264 0.048 Uiso 1 1 calc R
C7 C 0.6865(4) 0.11943(17) 0.56567(14) 0.0301(5) Uani 1 1 d .
H7A H 0.5871 0.1654 0.5458 0.045 Uiso 1 1 calc R
H7B H 0.6386 0.0940 0.6135 0.045 Uiso 1 1 calc R
H7C H 0.6988 0.0696 0.5285 0.045 Uiso 1 1 calc R
C8 C 0.9752(4) 0.19899(18) 0.50354(15) 0.0359(6) Uani 1 1 d .
H8A H 0.9879 0.1463 0.4691 0.054 Uiso 1 1 calc R
H8B H 1.1103 0.2286 0.5116 0.054 Uiso 1 1 calc R
H8C H 0.8766 0.2436 0.4810 0.054 Uiso 1 1 calc R
C9 C 0.9120(3) 0.30965(16) 0.77966(13) 0.0234(5) Uani 1 1 d .
C10 C 0.9607(5) 0.2670(2) 0.85814(16) 0.0465(7) Uani 1 1 d .
H10A H 0.9892 0.3162 0.8953 0.070 Uiso 1 1 calc R
H10B H 1.0820 0.2269 0.8556 0.070 Uiso 1 1 calc R
H10C H 0.8421 0.2306 0.8737 0.070 Uiso 1 1 calc R
C11 C 1.0991(4) 0.3663(2) 0.75702(18) 0.0446(7) Uani 1 1 d .
H11A H 1.0670 0.3976 0.7086 0.067 Uiso 1 1 calc R
H11B H 1.2177 0.3252 0.7515 0.067 Uiso 1 1 calc R
H11C H 1.1323 0.4123 0.7965 0.067 Uiso 1 1 calc R
C12 C 0.7304(4) 0.37496(19) 0.78804(16) 0.0382(6) Uani 1 1 d .
H12A H 0.7661 0.4214 0.8269 0.057 Uiso 1 1 calc R
H12B H 0.6096 0.3399 0.8033 0.057 Uiso 1 1 calc R
H12C H 0.6985 0.4057 0.7393 0.057 Uiso 1 1 calc R
Ca1 Ca 1.0000 0.5000 0.5000 0.01911(17) Uani 1 2 d S
O1 O 0.8313(2) 0.39039(11) 0.56608(9) 0.0296(4) Uani 1 1 d .
O2 O 0.5612(2) 0.32618(11) 0.61632(9) 0.0256(4) Uani 1 1 d .
O3 O 0.6804(2) 0.10824(11) 0.78085(9) 0.0269(4) Uani 1 1 d .
O4 O 0.4967(2) 0.20693(11) 0.71229(9) 0.0247(4) Uani 1 1 d .
O1S O 1.3095(2) 0.41327(12) 0.49892(10) 0.0245(4) Uani 1 1 d .
O2S O 1.1049(3) 0.57004(13) 0.61368(10) 0.0307(4) Uani 1 1 d .
O3S O 0.5077(3) 0.53032(13) 0.63567(10) 0.0260(4) Uani 1 1 d .
H1S H 1.380(5) 0.425(2) 0.4635(19) 0.051(10) Uiso 1 1 d .
H2S H 1.380(5) 0.386(2) 0.534(2) 0.057(10) Uiso 1 1 d .
H3S H 1.216(5) 0.565(2) 0.6287(18) 0.052(10) Uiso 1 1 d .
H4S H 1.034(5) 0.584(2) 0.6523(18) 0.046(9) Uiso 1 1 d .
H5S H 0.591(6) 0.548(3) 0.664(2) 0.064(12) Uiso 1 1 d .
H6S H 0.534(5) 0.467(2) 0.6309(18) 0.052(9) Uiso 1 1 d .
H4O H 0.525(4) 0.263(2) 0.6753(16) 0.042(8) Uiso 1 1 d .

loop_
_atom_site_aniso_label
_atom_site_aniso_U_11
_atom_site_aniso_U_22
_atom_site_aniso_U_33
_atom_site_aniso_U_23
_atom_site_aniso_U_13
_atom_site_aniso_U_12
C1 0.0247(11) 0.0233(12) 0.0191(11) -0.0003(9) 0.0031(9) 0.0003(9)
C2 0.0159(10) 0.0221(11) 0.0239(11) 0.0018(9) 0.0031(8) -0.0014(9)
C3 0.0154(10) 0.0226(11) 0.0241(11) 0.0032(9) 0.0000(8) 0.0012(9)
C4 0.0199(10) 0.0234(12) 0.0194(11) 0.0012(9) 0.0012(8) -0.0007(9)
C5 0.0229(11) 0.0220(12) 0.0273(12) -0.0009(10) 0.0039(9) -0.0006(9)
C6 0.0278(12) 0.0267(13) 0.0417(15) -0.0050(11) 0.0002(10) 0.0042(10)
C7 0.0278(12) 0.0306(13) 0.0317(13) -0.0040(11) -0.0018(10) -0.0032(10)
C8 0.0476(15) 0.0305(14) 0.0309(13) -0.0035(11) 0.0162(11) -0.0026(12)
C9 0.0211(11) 0.0247(12) 0.0244(12) -0.0010(10) -0.0011(9) 0.0004(9)
C10 0.072(2) 0.0342(15) 0.0312(15) -0.0021(12) -0.0180(14) 0.0033(14)
C11 0.0359(14) 0.0460(17) 0.0529(18) -0.0215(14) 0.0110(13) -0.0171(13)
C12 0.0365(14) 0.0394(15) 0.0380(15) -0.0128(12) -0.0058(11) 0.0109(12)
Ca1 0.0163(3) 0.0207(3) 0.0205(3) 0.0024(3) 0.0026(2) 0.0008(2)
O1 0.0310(9) 0.0262(9) 0.0324(9) 0.0100(7) 0.0087(7) 0.0008(7)
O2 0.0190(8) 0.0304(9) 0.0275(8) 0.0076(7) 0.0021(6) 0.0038(7)
O3 0.0231(8) 0.0300(9) 0.0277(9) 0.0101(7) 0.0015(6) -0.0017(7)
O4 0.0147(7) 0.0302(9) 0.0291(9) 0.0081(7) -0.0001(6) -0.0010(6)
O1S 0.0188(8) 0.0298(9) 0.0249(9) 0.0017(8) 0.0004(7) 0.0048(7)
O2S 0.0194(9) 0.0452(11) 0.0275(9) -0.0083(8) 0.0010(7) 0.0045(8)
O3S 0.0214(8) 0.0278(10) 0.0284(9) -0.0049(7) -0.0033(7) 0.0014(7)

loop_
_atom_type_symbol
_atom_type_description
_atom_type_scat_dispersion_real
_atom_type_scat_dispersion_imag
_atom_type_scat_source
C C 0.0033 0.0016 'International Tables Vol C Tables 4.2.6.8 and 6.1.1.4'
H H 0.0000 0.0000 'International Tables Vol C Tables 4.2.6.8 and 6.1.1.4'
O O 0.0106 0.0060 'International Tables Vol C Tables 4.2.6.8 and 6.1.1.4'
Ca Ca 0.2262 0.3064 'International Tables Vol C Tables 4.2.6.8 and 6.1.1.4'

loop_
_geom_angle_atom_site_label_1
_geom_angle_atom_site_label_2
_geom_angle_atom_site_label_3
_geom_angle
_geom_angle_site_symmetry_1
_geom_angle_site_symmetry_3
O1 C1 O2 121.1(2) . .
O1 C1 C2 119.30(19) . .
O2 C1 C2 119.60(19) . .
C1 C2 C3 115.74(17) . .
C1 C2 C5 111.37(17) . .
C3 C2 C5 115.25(18) . .
C1 C2 H2 104.3 . .
C3 C2 H2 104.3 . .
C5 C2 H2 104.3 . .
C4 C3 C2 115.29(17) . .
C4 C3 C9 110.30(17) . .
C2 C3 C9 116.15(18) . .
C4 C3 H3 104.5 . .
C2 C3 H3 104.5 . .
C9 C3 H3 104.5 . .
O3 C4 O4 119.48(19) . .
O3 C4 C3 120.75(19) . .
O4 C4 C3 119.73(19) . .
C6 C5 C7 108.68(19) . .
C6 C5 C8 108.3(2) . .
C7 C5 C8 108.3(2) . .
C6 C5 C2 109.33(18) . .
C7 C5 C2 114.42(18) . .
C8 C5 C2 107.64(18) . .
C5 C6 H6A 109.5 . .
C5 C6 H6B 109.5 . .
H6A C6 H6B 109.5 . .
C5 C6 H6C 109.5 . .
H6A C6 H6C 109.5 . .
H6B C6 H6C 109.5 . .
C5 C7 H7A 109.5 . .
C5 C7 H7B 109.5 . .
H7A C7 H7B 109.5 . .
C5 C7 H7C 109.5 . .
H7A C7 H7C 109.5 . .
H7B C7 H7C 109.5 . .
C5 C8 H8A 109.5 . .
C5 C8 H8B 109.5 . .
H8A C8 H8B 109.5 . .
C5 C8 H8C 109.5 . .
H8A C8 H8C 109.5 . .
H8B C8 H8C 109.5 . .
C12 C9 C11 108.4(2) . .
C12 C9 C10 107.1(2) . .
C11 C9 C10 108.4(2) . .
C12 C9 C3 114.98(18) . .
C11 C9 C3 110.09(19) . .
C10 C9 C3 107.65(19) . .
C9 C10 H10A 109.5 . .
C9 C10 H10B 109.5 . .
H10A C10 H10B 109.5 . .
C9 C10 H10C 109.5 . .
H10A C10 H10C 109.5 . .
H10B C10 H10C 109.5 . .
C9 C11 H11A 109.5 . .
C9 C11 H11B 109.5 . .
H11A C11 H11B 109.5 . .
C9 C11 H11C 109.5 . .
H11A C11 H11C 109.5 . .
H11B C11 H11C 109.5 . .
C9 C12 H12A 109.5 . .
C9 C12 H12B 109.5 . .
H12A C12 H12B 109.5 . .
C9 C12 H12C 109.5 . .
H12A C12 H12C 109.5 . .
H12B C12 H12C 109.5 . .
O1 Ca1 O1 180.00(6) . 3_766
O1 Ca1 O2S 90.30(7) . 3_766
O1 Ca1 O2S 89.70(6) 3_766 3_766
O1 Ca1 O2S 89.70(6) . .
O1 Ca1 O2S 90.30(7) 3_766 .
O2S Ca1 O2S 180.0 3_766 .
O1 Ca1 O1S 93.37(6) . .
O1 Ca1 O1S 86.63(6) 3_766 .
O2S Ca1 O1S 88.78(6) 3_766 .
O2S Ca1 O1S 91.22(6) . .
O1 Ca1 O1S 86.63(6) . 3_766
O1 Ca1 O1S 93.37(6) 3_766 3_766
O2S Ca1 O1S 91.22(6) 3_766 3_766
O2S Ca1 O1S 88.78(6) . 3_766
O1S Ca1 O1S 180.0 . 3_766
O1 Ca1 H1S 107.1(7) . .
O1 Ca1 H1S 72.9(7) 3_766 .
O2S Ca1 H1S 82.0(7) 3_766 .
O2S Ca1 H1S 98.0(7) . .
O1S Ca1 H1S 15.4(7) . .
O1S Ca1 H1S 164.6(7) 3_766 .
O1 Ca1 H3S 93.2(7) . .
O1 Ca1 H3S 86.8(7) 3_766 .
O2S Ca1 H3S 166.3(7) 3_766 .
O2S Ca1 H3S 13.7(7) . .
O1S Ca1 H3S 77.8(7) . .
O1S Ca1 H3S 102.2(7) 3_766 .
H1S Ca1 H3S 84.3(10) . .
C1 O1 Ca1 174.55(16) . .
C1 O2 H4O 109.3(11) . .
C4 O4 H4O 107.9(15) . .
Ca1 O1S H1S 114(2) . .
Ca1 O1S H2S 132(2) . .
H1S O1S H2S 111(3) . .
Ca1 O2S H3S 120(3) . .
Ca1 O2S H4S 130(2) . .
H3S O2S H4S 106(3) . .
H5S O3S H6S 105(3) . .

loop_
_geom_bond_atom_site_label_1
_geom_bond_atom_site_label_2
_geom_bond_distance
_geom_bond_site_symmetry_2
C1 O1 1.234(3) .
C1 O2 1.291(3) .
C1 C2 1.524(3) .
C2 C3 1.558(3) .
C2 C5 1.581(3) .
C2 H2 1.0000 .
C3 C4 1.521(3) .
C3 C9 1.586(3) .
C3 H3 1.0000 .
C4 O3 1.229(3) .
C4 O4 1.305(3) .
C5 C6 1.533(3) .
C5 C7 1.534(3) .
C5 C8 1.535(3) .
C6 H6A 0.9800 .
C6 H6B 0.9800 .
C6 H6C 0.9800 .
C7 H7A 0.9800 .
C7 H7B 0.9800 .
C7 H7C 0.9800 .
C8 H8A 0.9800 .
C8 H8B 0.9800 .
C8 H8C 0.9800 .
C9 C12 1.521(3) .
C9 C11 1.529(3) .
C9 C10 1.533(3) .
C10 H10A 0.9800 .
C10 H10B 0.9800 .
C10 H10C 0.9800 .
C11 H11A 0.9800 .
C11 H11B 0.9800 .
C11 H11C 0.9800 .
C12 H12A 0.9800 .
C12 H12B 0.9800 .
C12 H12C 0.9800 .
Ca1 O1 2.2740(16) .
Ca1 O1 2.2740(16) 3_766
Ca1 O2S 2.3180(18) 3_766
Ca1 O2S 2.3180(18) .
Ca1 O1S 2.3666(16) .
Ca1 O1S 2.3666(16) 3_766
Ca1 H1S 2.79(3) .
Ca1 H3S 2.77(3) .
O2 H4O 1.41(3) .
O4 H4O 1.06(3) .
O1S H1S 0.80(3) .
O1S H2S 0.85(4) .
O2S H3S 0.76(3) .
O2S H4S 0.86(3) .
O3S H5S 0.77(4) .
O3S H6S 0.94(3) .

loop_
_geom_hbond_atom_site_label_D
_geom_hbond_atom_site_label_H
_geom_hbond_atom_site_label_A
_geom_hbond_distance_DH
_geom_hbond_distance_HA
_geom_hbond_distance_DA
_geom_hbond_angle_DHA
_geom_hbond_site_symmetry_A
O4 H4O O2 1.06(3) 1.41(3) 2.462(2) 170(3) .
O3S H6S O1 0.94(3) 2.53(3) 3.196(2) 128(2) .
O3S H6S O2 0.94(3) 2.06(4) 2.998(2) 174(3) .
O3S H5S O3 0.77(4) 1.94(4) 2.695(2) 168(4) 2_656
O2S H4S O3 0.86(3) 1.89(3) 2.729(2) 165(3) 2_656
O2S H3S O3S 0.76(3) 1.96(4) 2.684(2) 161(3) 1_655
O1S H2S O2 0.85(4) 2.02(4) 2.869(2) 177(3) 1_655
O1S H1S O3S 0.80(3) 2.02(3) 2.811(3) 166(3) 3_766

loop_
_geom_torsion_atom_site_label_1
_geom_torsion_atom_site_label_2
_geom_torsion_atom_site_label_3
_geom_torsion_atom_site_label_4
_geom_torsion
_geom_torsion_site_symmetry_1
O1 C1 C2 C3 131.8(2) .
O2 C1 C2 C3 -48.0(3) .
O1 C1 C2 C5 -94.0(2) .
O2 C1 C2 C5 86.2(2) .
C1 C2 C3 C4 72.4(2) .
C5 C2 C3 C4 -60.0(2) .
C1 C2 C3 C9 -58.8(2) .
C5 C2 C3 C9 168.74(17) .
C2 C3 C4 O3 133.3(2) .
C9 C3 C4 O3 -92.8(2) .
C2 C3 C4 O4 -49.1(3) .
C9 C3 C4 O4 84.9(2) .
C1 C2 C5 C6 176.73(18) .
C3 C2 C5 C6 -48.8(2) .
C1 C2 C5 C7 -61.1(2) .
C3 C2 C5 C7 73.3(2) .
C1 C2 C5 C8 59.2(2) .
C3 C2 C5 C8 -166.31(19) .
C4 C3 C9 C12 -52.1(3) .
C2 C3 C9 C12 81.5(2) .
C4 C3 C9 C11 -174.9(2) .
C2 C3 C9 C11 -41.3(3) .
C4 C3 C9 C10 67.2(2) .
C2 C3 C9 C10 -159.2(2) .
O2 C1 O1 Ca1 172.6(15) .
C2 C1 O1 Ca1 -7.3(18) .
O1 Ca1 O1 C1 -140(100) 3_766
O2S Ca1 O1 C1 106.1(17) 3_766
O2S Ca1 O1 C1 -73.9(17) .
O1S Ca1 O1 C1 17.3(17) .
O1S Ca1 O1 C1 -162.7(17) 3_766
